data_7160815
loop_
_publ_author_name
'Ruggiero, Tommaso'
'Fortwengler, James'
'Van Hecke, Kristof'
'Thompson, Mark E.'
'Heugebaert, Thomas S. A.'
'Nolan, Steven P.'

_publ_section_title
;
 Digold photosensitizer for visible light [2 + 2] cycloaddition and
 <i>E</i>/<i>Z</i> isomerization reactions.
;
_journal_issue 44
_journal_name_full 'Organic &amp; biomolecular chemistry'
_journal_page_first 10143
_journal_page_last 10149
_journal_paper_doi 10.1039/d5ob01503k
_journal_volume 23
_journal_year 2025
_chemical_formula_moiety 'C72 H82 Au2 N6, 2(C4 H8 O)'
_chemical_formula_sum 'C80 H98 Au2 N6 O2'
_chemical_formula_weight 1569.57
_space_group_crystal_system triclinic
_space_group_IT_number 2
_space_group_name_Hall '-P 1'
_space_group_name_H-M_alt 'P -1'
_atom_sites_solution_hydrogens geom
_atom_sites_solution_primary dual
_audit_creation_date 2025-06-18
_audit_creation_method
;
Olex2 1.5
(compiled 2025.05.31 svn.r86d253d1 for OlexSys, GUI svn.r7254)
;
_audit_update_record
;
2025-06-19 deposited with the CCDC.	2025-10-17 downloaded from the CCDC.
;
_cell_angle_alpha 87.0040(10)
_cell_angle_beta 75.633(2)
_cell_angle_gamma 82.2730(10)
_cell_formula_units_Z 2
_cell_length_a 13.2000(2)
_cell_length_b 15.0050(2)
_cell_length_c 18.9581(3)
_cell_measurement_reflns_used 31229
_cell_measurement_temperature 100(2)
_cell_measurement_theta_max 28.2680
_cell_measurement_theta_min 2.9510
_cell_volume 3603.80(10)
_computing_cell_refinement 'CrysAlisPro 1.171.42.49 (Rigaku OD, 2022)'
_computing_data_collection 'CrysAlisPro 1.171.42.49 (Rigaku OD, 2022)'
_computing_data_reduction 'CrysAlisPro 1.171.42.49 (Rigaku OD, 2022)'
_computing_molecular_graphics 'Olex2 1.5 (Dolomanov et al., 2009)'
_computing_publication_material 'Olex2 1.5 (Dolomanov et al., 2009)'
_computing_structure_refinement 'SHELXL 2019/3 (Sheldrick, 2015)'
_computing_structure_solution 'SHELXT 2018/2 (Sheldrick, 2018)'
_diffrn_ambient_temperature 100(2)
_diffrn_detector_area_resol_mean 10.4839
_diffrn_detector_type Atlas
_diffrn_measured_fraction_theta_full 0.999
_diffrn_measured_fraction_theta_max 0.900
_diffrn_measurement_details
;
List of Runs (angles in degrees, time in seconds):

  # Type    Start    End  Width  t~exp~   \w     \q     \k     \f   Frames
#--------------------------------------------------------------------------
  1  \w    -67.00  32.00   1.00   70.00    --    7.68 -38.00 -90.00   99
  2  \w    -17.00  82.00   1.00   70.00    --    7.68  38.00  90.00   99
  3  \w    -16.00  47.00   1.00   70.00    --    7.68 -98.00 153.00   63
  4  \w    -17.00  82.00   1.00   70.00    --    7.68  38.00  60.00   99
  5  \w    -42.00  24.00   1.00   70.00    --   -8.85 -77.00 150.00   66
  6  \w    -67.00  32.00   1.00   70.00    --    7.68 -38.00 -30.00   99
  7  \w    -15.00  48.00   1.00   70.00    --    7.68 -99.00  30.00   63
  8  \w    -17.00  82.00   1.00   70.00    --    7.68  38.00 -30.00   99
  9  \w    -25.00  21.00   1.00   70.00    --    7.68  77.00-180.00   46
 10  \w    -41.00  21.00   1.00   70.00    --   -8.85  77.00-150.00   62
 11  \w    -41.00  21.00   1.00   70.00    --   -8.85  77.00 150.00   62
 12  \w    -41.00  21.00   1.00   70.00    --   -8.85  77.00 -90.00   62
 13  \w    -41.00  21.00   1.00   70.00    --   -8.85  77.00  30.00   62
 14  \w    -41.00 -16.00   1.00   70.00    --   -8.85  77.00  60.00   25
;
_diffrn_measurement_device 'four-circle diffractometer'
_diffrn_measurement_device_type 'SuperNova, Dual, Cu at home/near, Atlas'
_diffrn_measurement_method '\w scans'
_diffrn_radiation_type MoK\a
_diffrn_radiation_wavelength 0.71073
_diffrn_reflns_av_R_equivalents 0.0816
_diffrn_reflns_av_unetI/netI 0.0683
_diffrn_reflns_Laue_measured_fraction_full 0.999
_diffrn_reflns_Laue_measured_fraction_max 0.900
_diffrn_reflns_limit_h_max 16
_diffrn_reflns_limit_h_min -17
_diffrn_reflns_limit_k_max 19
_diffrn_reflns_limit_k_min -20
_diffrn_reflns_limit_l_max 24
_diffrn_reflns_limit_l_min -25
_diffrn_reflns_number 101514
_diffrn_reflns_point_group_measured_fraction_full 0.999
_diffrn_reflns_point_group_measured_fraction_max 0.900
_diffrn_reflns_theta_full 25.242
_diffrn_reflns_theta_max 28.774
_diffrn_reflns_theta_min 2.462
_exptl_absorpt_coefficient_mu 4.116
_exptl_absorpt_correction_T_max 1.000
_exptl_absorpt_correction_T_min 0.422
_exptl_absorpt_correction_type gaussian
_exptl_absorpt_process_details
;
CrysAlisPro 1.171.42.49 (Rigaku Oxford Diffraction, 2022)
Numerical absorption correction based on gaussian integration over
a multifaceted crystal model
Empirical absorption correction using spherical harmonics,
implemented in SCALE3 ABSPACK scaling algorithm.
;
_exptl_crystal_colour 'dull yellowish colourless'
_exptl_crystal_colour_lustre dull
_exptl_crystal_colour_modifier yellowish
_exptl_crystal_colour_primary colourless
_exptl_crystal_density_diffrn 1.446
_exptl_crystal_description block
_exptl_crystal_F_000 1588
_exptl_crystal_preparation synthesis
_exptl_crystal_recrystallization_method synthesis
_exptl_crystal_size_max 0.33
_exptl_crystal_size_mid 0.18
_exptl_crystal_size_min 0.14
_refine_diff_density_max 1.977
_refine_diff_density_min -1.115
_refine_diff_density_rms 0.138
_refine_ls_extinction_method none
_refine_ls_goodness_of_fit_ref 1.038
_refine_ls_hydrogen_treatment constr
_refine_ls_matrix_type full
_refine_ls_number_parameters 831
_refine_ls_number_reflns 16897
_refine_ls_number_restraints 53
_refine_ls_restrained_S_all 1.129
_refine_ls_R_factor_all 0.0672
_refine_ls_R_factor_gt 0.0401
_refine_ls_shift/su_max 0.002
_refine_ls_shift/su_mean 0.000
_refine_ls_structure_factor_coef Fsqd
_refine_ls_weighting_details 'w=1/[\s^2^(Fo^2^)+(0.0279P)^2^+3.5449P] where P=(Fo^2^+2Fc^2^)/3'
_refine_ls_weighting_scheme calc
_refine_ls_wR_factor_gt 0.0740
_refine_ls_wR_factor_ref 0.0832
_reflns_Friedel_coverage 0.000
_reflns_number_gt 12652
_reflns_number_total 16897
_reflns_threshold_expression 'I > 2\s(I)'
_cod_data_source_file d5ob01503k2.cif
_cod_data_source_block tr292_2_thf_pent_mo
_cod_depositor_comments 'Adding full bibliography for 7160815.cif.'
_cod_database_code 7160815
_shelx_shelxl_version_number 2019/3
_chemical_oxdiff_formula 'C80 H98 Au2 N6 O2'
_shelx_space_group_comment
;
The symmetry employed for this shelxl refinement is uniquely defined
by the following loop, which should always be used as a source of
symmetry information in preference to the above space-group names.
They are only intended as comments.
;
_shelx_estimated_absorpt_t_max 0.596
_shelx_estimated_absorpt_t_min 0.344
_olex2_refinement_description
;
1. Fixed Uiso
 At 1.2 times of:
  All C(H) groups, All C(H,H) groups, All C(H,H,H,H) groups
 At 1.5 times of:
  All C(H,H,H) groups
2. Restrained distances
 C38-C39A = C38-C39B
 1.5 with sigma of 0.01
 C40-C39A = C40-C39B
 1.5 with sigma of 0.01
 O2-C38
 2.34 with sigma of 0.02
 C37-C39A = C37-C39B
 2.35 with sigma of 0.02
 C38-C40
 2.35 with sigma of 0.02
 C39A-O2 = C39B-O2
 2.34 with sigma of 0.02
 C40-C37
 2.33 with sigma of 0.02
3. Uiso/Uaniso restraints and constraints
Uanis(C39A) = Uanis(C39B)
4. Rigid body (RIGU) restrains
 O2, C37, C38, C40, C39A, C39B
 with sigma for 1-2 distances of 0.003 and sigma for 1-3 distances of 0.003
5. Others
 Sof(H38C)=Sof(H38D)=Sof(H40C)=Sof(H40D)=Sof(C39B)=Sof(H39C)=Sof(H39D)=1-FVAR(1)
 Sof(H38A)=Sof(H38B)=Sof(H40A)=Sof(H40B)=Sof(C39A)=Sof(H39A)=Sof(H39B)=FVAR(1)
6.a Ternary CH refined with riding coordinates:
 C10(H10), C13(H13), C22(H22), C25(H25), C50(H50), C53(H53), C62(H62), C65(H65)
6.b Secondary CH2 refined with riding coordinates:
 C77(H77A,H77B), C78(H78A,H78B), C79(H79A,H79B), C80(H80A,H80B), C37(H37A,
 H37B), C38(H38A,H38B), C38(H38C,H38D), C40(H40A,H40B), C40(H40C,H40D),
 C39A(H39A,H39B), C39B(H39C,H39D)
6.c Aromatic/amide H refined with riding coordinates:
 C2(H2), C3(H3), C6(H6), C7(H7), C8(H8), C18(H18), C19(H19), C20(H20),
 C29(H29), C32(H32), C33(H33), C34(H34), C35(H35), C42(H42), C43(H43), C46(H46),
  C47(H47), C48(H48), C58(H58), C59(H59), C60(H60), C68(H68), C71(H71),
 C74(H74), C75(H75), C76(H76)
6.d Idealised Me refined as rotating group:
 C11(H11A,H11B,H11C), C12(H12A,H12B,H12C), C14(H14A,H14B,H14C), C15(H15A,H15B,
 H15C), C23(H23A,H23B,H23C), C24(H24A,H24B,H24C), C26(H26A,H26B,H26C), C27(H27A,
 H27B,H27C), C51(H51A,H51B,H51C), C52(H52A,H52B,H52C), C54(H54A,H54B,H54C),
 C55(H55A,H55B,H55C), C63(H63A,H63B,H63C), C64(H64A,H64B,H64C), C66(H66A,H66B,
 H66C), C67(H67A,H67B,H67C)
;
_olex2_exptl_crystal_mounting_method 'mounted on a LithoLoop'
_olex2_submission_special_instructions 'No special instructions were received'
_oxdiff_exptl_absorpt_empirical_details
;
Empirical correction (ABSPACK) includes:
- Absorption correction using spherical harmonics
- Frame scaling
- B-factor correction
;
_oxdiff_exptl_absorpt_empirical_full_max 3.469
_oxdiff_exptl_absorpt_empirical_full_min 0.512

loop_
_space_group_symop_operation_xyz
'x, y, z'
'-x, -y, -z'

loop_
_atom_site_label
_atom_site_type_symbol
_atom_site_fract_x
_atom_site_fract_y
_atom_site_fract_z
_atom_site_U_iso_or_equiv
_atom_site_adp_type
_atom_site_occupancy
_atom_site_site_symmetry_order
_atom_site_calc_flag
_atom_site_refinement_flags_posn
_atom_site_refinement_flags_adp
_atom_site_refinement_flags_occupancy
_atom_site_disorder_assembly
_atom_site_disorder_group
Au1 Au 0.83082(2) 0.13549(2) 0.19772(2) 0.02426(5) Uani 1 1 d . . . . .
N1 N 0.6544(3) 0.2851(2) 0.2577(2) 0.0272(8) Uani 1 1 d . . . . .
N2 N 0.8079(3) 0.3155(2) 0.26016(19) 0.0257(8) Uani 1 1 d . . . . .
N3 N 0.9155(3) 0.0255(2) 0.14751(19) 0.0261(8) Uani 1 1 d . . . . .
C1 C 0.7578(4) 0.2508(3) 0.2413(2) 0.0246(10) Uani 1 1 d . . . . .
C2 C 0.7367(4) 0.3895(3) 0.2879(2) 0.0287(10) Uani 1 1 d . . . . .
H2 H 0.752745 0.443344 0.304541 0.034 Uiso 1 1 calc R U . . .
C3 C 0.6411(4) 0.3705(3) 0.2866(2) 0.0302(11) Uani 1 1 d . . . . .
H3 H 0.576289 0.408125 0.302437 0.036 Uiso 1 1 calc R U . . .
C4 C 0.9193(4) 0.3042(3) 0.2569(2) 0.0281(10) Uani 1 1 d . . . . .
C5 C 0.9855(4) 0.3483(3) 0.2008(3) 0.0324(11) Uani 1 1 d . . . . .
C6 C 1.0929(4) 0.3353(3) 0.1989(3) 0.0406(13) Uani 1 1 d . . . . .
H6 H 1.140451 0.364098 0.161575 0.049 Uiso 1 1 calc R U . . .
C7 C 1.1318(4) 0.2810(4) 0.2505(3) 0.0473(14) Uani 1 1 d . . . . .
H7 H 1.205079 0.273457 0.248405 0.057 Uiso 1 1 calc R U . . .
C8 C 1.0630(4) 0.2380(3) 0.3050(3) 0.0424(13) Uani 1 1 d . . . . .
H8 H 1.090194 0.200510 0.339756 0.051 Uiso 1 1 calc R U . . .
C9 C 0.9547(4) 0.2486(3) 0.3099(3) 0.0308(11) Uani 1 1 d . . . . .
C10 C 0.8797(4) 0.2034(3) 0.3707(3) 0.0353(12) Uani 1 1 d . . . . .
H10 H 0.821939 0.186638 0.350370 0.042 Uiso 1 1 calc R U . . .
C11 C 0.8297(5) 0.2699(4) 0.4314(3) 0.0545(16) Uani 1 1 d . . . . .
H11A H 0.884285 0.286190 0.453372 0.082 Uiso 1 1 calc R U . . .
H11B H 0.776774 0.242232 0.468546 0.082 Uiso 1 1 calc R U . . .
H11C H 0.795907 0.324034 0.411169 0.082 Uiso 1 1 calc R U . . .
C12 C 0.9309(5) 0.1181(3) 0.4008(3) 0.0517(15) Uani 1 1 d . . . . .
H12A H 0.966925 0.077886 0.360598 0.078 Uiso 1 1 calc R U . . .
H12B H 0.876655 0.087874 0.434746 0.078 Uiso 1 1 calc R U . . .
H12C H 0.982097 0.133314 0.426318 0.078 Uiso 1 1 calc R U . . .
C13 C 0.9444(4) 0.4045(3) 0.1429(3) 0.0363(12) Uani 1 1 d . . . . .
H13 H 0.869961 0.429954 0.165179 0.044 Uiso 1 1 calc R U . . .
C14 C 0.9429(5) 0.3443(4) 0.0804(3) 0.0549(16) Uani 1 1 d . . . . .
H14A H 1.014996 0.317906 0.057726 0.082 Uiso 1 1 calc R U . . .
H14B H 0.913256 0.380411 0.043955 0.082 Uiso 1 1 calc R U . . .
H14C H 0.899549 0.296237 0.099398 0.082 Uiso 1 1 calc R U . . .
C15 C 1.0062(4) 0.4827(3) 0.1147(3) 0.0455(13) Uani 1 1 d . . . . .
H15A H 1.006811 0.519780 0.155635 0.068 Uiso 1 1 calc R U . . .
H15B H 0.972938 0.519275 0.080259 0.068 Uiso 1 1 calc R U . . .
H15C H 1.078707 0.459617 0.090097 0.068 Uiso 1 1 calc R U . . .
C16 C 0.5683(4) 0.2340(3) 0.2596(3) 0.0283(10) Uani 1 1 d . . . . .
C17 C 0.5312(4) 0.2277(3) 0.1968(3) 0.0316(11) Uani 1 1 d . . . . .
C18 C 0.4452(4) 0.1799(3) 0.2040(3) 0.0388(12) Uani 1 1 d . . . . .
H18 H 0.418272 0.173372 0.162727 0.047 Uiso 1 1 calc R U . . .
C19 C 0.3987(4) 0.1422(3) 0.2701(3) 0.0428(13) Uani 1 1 d . . . . .
H19 H 0.338987 0.111522 0.274138 0.051 Uiso 1 1 calc R U . . .
C20 C 0.4378(4) 0.1484(3) 0.3297(3) 0.0430(13) Uani 1 1 d . . . . .
H20 H 0.404641 0.121551 0.374514 0.052 Uiso 1 1 calc R U . . .
C21 C 0.5252(4) 0.1930(3) 0.3268(3) 0.0347(12) Uani 1 1 d . . . . .
C22 C 0.5692(4) 0.1972(3) 0.3925(3) 0.0396(13) Uani 1 1 d . . . . .
H22 H 0.633534 0.228684 0.376918 0.048 Uiso 1 1 calc R U . . .
C23 C 0.6039(6) 0.1030(4) 0.4189(4) 0.072(2) Uani 1 1 d . . . . .
H23A H 0.638311 0.107258 0.458574 0.108 Uiso 1 1 calc R U . . .
H23B H 0.653509 0.070107 0.378529 0.108 Uiso 1 1 calc R U . . .
H23C H 0.542137 0.070905 0.436393 0.108 Uiso 1 1 calc R U . . .
C24 C 0.4935(5) 0.2505(5) 0.4543(3) 0.069(2) Uani 1 1 d . . . . .
H24A H 0.427865 0.223184 0.469262 0.103 Uiso 1 1 calc R U . . .
H24B H 0.478103 0.312705 0.437678 0.103 Uiso 1 1 calc R U . . .
H24C H 0.525631 0.250091 0.495674 0.103 Uiso 1 1 calc R U . . .
C25 C 0.5825(4) 0.2677(3) 0.1237(3) 0.0328(11) Uani 1 1 d . . . . .
H25 H 0.631998 0.309090 0.131505 0.039 Uiso 1 1 calc R U . . .
C26 C 0.6459(4) 0.1934(3) 0.0722(3) 0.0424(13) Uani 1 1 d . . . . .
H26A H 0.699590 0.159730 0.094198 0.064 Uiso 1 1 calc R U . . .
H26B H 0.680138 0.220515 0.025735 0.064 Uiso 1 1 calc R U . . .
H26C H 0.598321 0.152477 0.063734 0.064 Uiso 1 1 calc R U . . .
C27 C 0.5014(5) 0.3214(3) 0.0873(3) 0.0462(14) Uani 1 1 d . . . . .
H27A H 0.457568 0.280408 0.073997 0.069 Uiso 1 1 calc R U . . .
H27B H 0.538091 0.352116 0.043322 0.069 Uiso 1 1 calc R U . . .
H27C H 0.456643 0.366052 0.121148 0.069 Uiso 1 1 calc R U . . .
C28 C 0.9820(3) 0.0640(3) -0.0528(2) 0.0249(10) Uani 1 1 d . . . . .
C29 C 0.9352(3) 0.0840(3) 0.0198(2) 0.0248(10) Uani 1 1 d . . . . .
H29 H 0.892373 0.139629 0.032885 0.030 Uiso 1 1 calc R U . . .
C30 C 0.9531(3) 0.0203(3) 0.0722(2) 0.0262(10) Uani 1 1 d . . . . .
C31 C 0.9551(4) -0.0532(3) 0.1765(2) 0.0259(10) Uani 1 1 d . . . . .
C32 C 0.9376(4) -0.0823(3) 0.2491(2) 0.0298(11) Uani 1 1 d . . . . .
H32 H 0.896502 -0.043805 0.286700 0.036 Uiso 1 1 calc R U . . .
C33 C 0.9805(4) -0.1675(3) 0.2657(3) 0.0338(11) Uani 1 1 d . . . . .
H33 H 0.966543 -0.187833 0.315084 0.041 Uiso 1 1 calc R U . . .
C34 C 1.0438(4) -0.2244(3) 0.2118(3) 0.0333(11) Uani 1 1 d . . . . .
H34 H 1.073439 -0.282282 0.224745 0.040 Uiso 1 1 calc R U . . .
C35 C 1.0635(4) -0.1962(3) 0.1389(3) 0.0294(10) Uani 1 1 d . . . . .
H35 H 1.106959 -0.234410 0.101957 0.035 Uiso 1 1 calc R U . . .
C36 C 1.0187(3) -0.1115(3) 0.1208(2) 0.0259(10) Uani 1 1 d . . . . .
Au2 Au 0.52432(2) 0.65952(2) 0.29955(2) 0.02180(5) Uani 1 1 d . . . . .
N4 N 0.3601(3) 0.7370(2) 0.22106(18) 0.0217(8) Uani 1 1 d . . . . .
N5 N 0.5157(3) 0.7469(2) 0.15526(18) 0.0222(8) Uani 1 1 d . . . . .
N6 N 0.5884(3) 0.5966(2) 0.37695(18) 0.0240(8) Uani 1 1 d . . . . .
C41 C 0.4622(3) 0.7183(3) 0.2215(2) 0.0229(9) Uani 1 1 d . . . . .
C42 C 0.4466(4) 0.7835(3) 0.1143(2) 0.0262(10) Uani 1 1 d . . . . .
H42 H 0.464781 0.808360 0.066391 0.031 Uiso 1 1 calc R U . . .
C43 C 0.3486(4) 0.7772(3) 0.1553(2) 0.0287(10) Uani 1 1 d . . . . .
H43 H 0.284280 0.796409 0.141946 0.034 Uiso 1 1 calc R U . . .
C44 C 0.2752(4) 0.7170(3) 0.2819(2) 0.0264(10) Uani 1 1 d . . . . .
C45 C 0.2253(4) 0.7866(3) 0.3292(2) 0.0269(10) Uani 1 1 d . . . . .
C46 C 0.1425(4) 0.7657(3) 0.3868(2) 0.0299(11) Uani 1 1 d . . . . .
H46 H 0.106128 0.811074 0.420225 0.036 Uiso 1 1 calc R U . . .
C47 C 0.1128(4) 0.6809(3) 0.3961(2) 0.0302(11) Uani 1 1 d . . . . .
H47 H 0.054909 0.668854 0.434891 0.036 Uiso 1 1 calc R U . . .
C48 C 0.1662(4) 0.6127(3) 0.3496(3) 0.0307(11) Uani 1 1 d . . . . .
H48 H 0.145888 0.553966 0.357726 0.037 Uiso 1 1 calc R U . . .
C49 C 0.2494(4) 0.6291(3) 0.2911(2) 0.0268(10) Uani 1 1 d . . . . .
C50 C 0.3055(4) 0.5540(3) 0.2399(3) 0.0325(11) Uani 1 1 d . . . . .
H50 H 0.370794 0.575394 0.208377 0.039 Uiso 1 1 calc R U . . .
C51 C 0.3390(5) 0.4697(3) 0.2807(3) 0.0507(15) Uani 1 1 d . . . . .
H51A H 0.380366 0.484958 0.313720 0.076 Uiso 1 1 calc R U . . .
H51B H 0.382003 0.425347 0.245777 0.076 Uiso 1 1 calc R U . . .
H51C H 0.276291 0.444293 0.308926 0.076 Uiso 1 1 calc R U . . .
C52 C 0.2377(5) 0.5336(4) 0.1906(3) 0.0545(16) Uani 1 1 d . . . . .
H52A H 0.168843 0.520846 0.220231 0.082 Uiso 1 1 calc R U . . .
H52B H 0.272219 0.481099 0.161270 0.082 Uiso 1 1 calc R U . . .
H52C H 0.228065 0.585561 0.158327 0.082 Uiso 1 1 calc R U . . .
C53 C 0.2610(4) 0.8796(3) 0.3215(3) 0.0331(11) Uani 1 1 d . . . . .
H53 H 0.304214 0.886268 0.270565 0.040 Uiso 1 1 calc R U . . .
C54 C 0.3333(4) 0.8861(3) 0.3734(3) 0.0426(13) Uani 1 1 d . . . . .
H54A H 0.292771 0.881006 0.423941 0.064 Uiso 1 1 calc R U . . .
H54B H 0.361070 0.944184 0.365572 0.064 Uiso 1 1 calc R U . . .
H54C H 0.391973 0.837338 0.363472 0.064 Uiso 1 1 calc R U . . .
C55 C 0.1708(4) 0.9553(3) 0.3337(3) 0.0470(14) Uani 1 1 d . . . . .
H55A H 0.126888 0.950140 0.299681 0.070 Uiso 1 1 calc R U . . .
H55B H 0.198924 1.013214 0.325507 0.070 Uiso 1 1 calc R U . . .
H55C H 0.128054 0.951711 0.383815 0.070 Uiso 1 1 calc R U . . .
C56 C 0.6292(3) 0.7390(3) 0.1337(2) 0.0234(9) Uani 1 1 d . . . . .
C57 C 0.6792(4) 0.8052(3) 0.1562(2) 0.0300(11) Uani 1 1 d . . . . .
C58 C 0.7885(4) 0.7943(3) 0.1371(3) 0.0398(12) Uani 1 1 d . . . . .
H58 H 0.825260 0.837672 0.151451 0.048 Uiso 1 1 calc R U . . .
C59 C 0.8447(4) 0.7211(3) 0.0976(3) 0.0419(13) Uani 1 1 d . . . . .
H59 H 0.919509 0.714815 0.085099 0.050 Uiso 1 1 calc R U . . .
C60 C 0.7937(4) 0.6575(3) 0.0761(3) 0.0363(12) Uani 1 1 d . . . . .
H60 H 0.833931 0.608073 0.048475 0.044 Uiso 1 1 calc R U . . .
C61 C 0.6838(4) 0.6640(3) 0.0941(2) 0.0279(10) Uani 1 1 d . . . . .
C62 C 0.6281(4) 0.5896(3) 0.0755(3) 0.0336(11) Uani 1 1 d . . . . .
H62 H 0.553867 0.615463 0.076460 0.040 Uiso 1 1 calc R U . . .
C63 C 0.6780(4) 0.5509(3) 0.0004(3) 0.0415(13) Uani 1 1 d . . . . .
H63A H 0.683348 0.599685 -0.036249 0.062 Uiso 1 1 calc R U . . .
H63B H 0.634124 0.508130 -0.010416 0.062 Uiso 1 1 calc R U . . .
H63C H 0.748492 0.519853 -0.000498 0.062 Uiso 1 1 calc R U . . .
C64 C 0.6243(5) 0.5141(3) 0.1339(3) 0.0483(14) Uani 1 1 d . . . . .
H64A H 0.695670 0.483473 0.130667 0.072 Uiso 1 1 calc R U . . .
H64B H 0.579105 0.470823 0.125896 0.072 Uiso 1 1 calc R U . . .
H64C H 0.595754 0.539982 0.182267 0.072 Uiso 1 1 calc R U . . .
C65 C 0.6183(4) 0.8862(3) 0.1985(3) 0.0392(12) Uani 1 1 d . . . . .
H65 H 0.541469 0.880956 0.207368 0.047 Uiso 1 1 calc R U . . .
C66 C 0.6400(5) 0.9722(4) 0.1536(4) 0.0590(17) Uani 1 1 d . . . . .
H66A H 0.714787 0.979446 0.145160 0.089 Uiso 1 1 calc R U . . .
H66B H 0.596956 1.024017 0.180146 0.089 Uiso 1 1 calc R U . . .
H66C H 0.622163 0.968278 0.106796 0.089 Uiso 1 1 calc R U . . .
C67 C 0.6446(5) 0.8893(4) 0.2729(3) 0.0553(16) Uani 1 1 d . . . . .
H67A H 0.629745 0.833456 0.300376 0.083 Uiso 1 1 calc R U . . .
H67B H 0.601472 0.940565 0.300172 0.083 Uiso 1 1 calc R U . . .
H67C H 0.719411 0.895931 0.265581 0.083 Uiso 1 1 calc R U . . .
C68 C 0.7785(4) 0.6123(3) 0.3261(2) 0.0295(11) Uani 1 1 d . . . . .
H68 H 0.767804 0.649062 0.285604 0.035 Uiso 1 1 calc R U . . .
C69 C 0.6928(4) 0.5833(3) 0.3774(2) 0.0228(9) Uani 1 1 d . . . . .
C70 C 0.5344(3) 0.5504(3) 0.4373(2) 0.0221(9) Uani 1 1 d . . . . .
C71 C 0.4280(4) 0.5434(3) 0.4595(2) 0.0238(10) Uani 1 1 d . . . . .
H71 H 0.380269 0.572353 0.432781 0.029 Uiso 1 1 calc R U . . .
C72 C 0.3925(3) 0.4923(3) 0.5225(2) 0.0215(9) Uani 1 1 d . . . . .
C73 C 0.2916(4) 0.4703(3) 0.5613(2) 0.0232(9) Uani 1 1 d . . . . .
C74 C 0.1886(4) 0.4942(3) 0.5524(3) 0.0299(11) Uani 1 1 d . . . . .
H74 H 0.176888 0.529328 0.511308 0.036 Uiso 1 1 calc R U . . .
C75 C 0.1048(4) 0.4659(3) 0.6042(3) 0.0357(12) Uani 1 1 d . . . . .
H75 H 0.035100 0.482194 0.598616 0.043 Uiso 1 1 calc R U . . .
C76 C 0.1210(4) 0.4137(3) 0.6646(3) 0.0337(11) Uani 1 1 d . . . . .
H76 H 0.062035 0.395824 0.699872 0.040 Uiso 1 1 calc R U . . .
O1 O 0.1807(4) 0.1558(3) 0.4407(3) 0.0847(16) Uani 1 1 d . . . . .
C77 C 0.1869(6) 0.2434(4) 0.4622(4) 0.0627(18) Uani 1 1 d . . . . .
H77A H 0.121677 0.283505 0.460104 0.075 Uiso 1 1 calc R U . . .
H77B H 0.247402 0.268436 0.429075 0.075 Uiso 1 1 calc R U . . .
C78 C 0.2003(5) 0.2372(4) 0.5366(3) 0.0601(17) Uani 1 1 d . . . . .
H78A H 0.133612 0.258854 0.571776 0.072 Uiso 1 1 calc R U . . .
H78B H 0.255801 0.273057 0.541544 0.072 Uiso 1 1 calc R U . . .
C79 C 0.2330(5) 0.1356(4) 0.5490(3) 0.0589(17) Uani 1 1 d . . . . .
H79A H 0.309942 0.118578 0.530848 0.071 Uiso 1 1 calc R U . . .
H79B H 0.210947 0.117520 0.600979 0.071 Uiso 1 1 calc R U . . .
C80 C 0.1725(6) 0.0973(4) 0.5042(4) 0.0618(18) Uani 1 1 d . . . . .
H80A H 0.203201 0.034917 0.490324 0.074 Uiso 1 1 calc R U . . .
H80B H 0.097893 0.097134 0.531104 0.074 Uiso 1 1 calc R U . . .
O2 O 0.3769(3) 0.1165(3) 0.0462(2) 0.0592(11) Uani 1 1 d D . . . .
C37 C 0.2758(4) 0.1658(4) 0.0549(3) 0.0504(14) Uani 1 1 d D . . . .
H37A H 0.267533 0.192525 0.007526 0.060 Uiso 1 1 calc R U . . .
H37B H 0.267280 0.215241 0.089333 0.060 Uiso 1 1 calc R U . . .
C38 C 0.3631(5) 0.0224(4) 0.0764(4) 0.080(2) Uani 1 1 d D . . . .
H38A H 0.413135 -0.022668 0.044645 0.096 Uiso 0.429(16) 1 calc R U P A 1
H38B H 0.375288 0.015758 0.125931 0.096 Uiso 0.429(16) 1 calc R U P A 1
H38C H 0.413312 0.001942 0.106679 0.096 Uiso 0.571(16) 1 calc R U P A 2
H38D H 0.373356 -0.020720 0.036642 0.096 Uiso 0.571(16) 1 calc R U P A 2
C40 C 0.1883(5) 0.1004(4) 0.0855(5) 0.089(2) Uani 1 1 d D . . . .
H40A H 0.151497 0.112910 0.136864 0.106 Uiso 0.429(16) 1 calc R U P A 1
H40B H 0.135831 0.104843 0.055669 0.106 Uiso 0.429(16) 1 calc R U P A 1
H40C H 0.126072 0.130903 0.120250 0.106 Uiso 0.571(16) 1 calc R U P A 2
H40D H 0.165470 0.074599 0.045786 0.106 Uiso 0.571(16) 1 calc R U P A 2
C39A C 0.2549(8) 0.0106(6) 0.0781(14) 0.086(4) Uani 0.429(16) 1 d D . P A 1
H39A H 0.227133 -0.029240 0.119738 0.103 Uiso 0.429(16) 1 calc R U P A 1
H39B H 0.252495 -0.017989 0.032731 0.103 Uiso 0.429(16) 1 calc R U P A 1
C39B C 0.2501(7) 0.0318(9) 0.1220(8) 0.086(4) Uani 0.571(16) 1 d D . P A 2
H39C H 0.221512 -0.026363 0.125605 0.103 Uiso 0.571(16) 1 calc R U P A 2
H39D H 0.247106 0.050938 0.171756 0.103 Uiso 0.571(16) 1 calc R U P A 2

loop_
_atom_site_aniso_label
_atom_site_aniso_U_11
_atom_site_aniso_U_22
_atom_site_aniso_U_33
_atom_site_aniso_U_23
_atom_site_aniso_U_13
_atom_site_aniso_U_12
Au1 0.02324(11) 0.02653(10) 0.02291(10) -0.00520(7) -0.00404(7) -0.00400(7)
N1 0.026(2) 0.027(2) 0.028(2) -0.0032(15) -0.0043(17) -0.0052(16)
N2 0.028(2) 0.0247(19) 0.025(2) -0.0032(15) -0.0061(17) -0.0054(16)
N3 0.025(2) 0.025(2) 0.027(2) -0.0063(15) -0.0030(17) -0.0028(16)
C1 0.024(3) 0.028(2) 0.021(2) 0.0011(17) -0.0034(19) -0.0060(19)
C2 0.034(3) 0.023(2) 0.028(2) -0.0034(18) -0.006(2) -0.001(2)
C3 0.034(3) 0.025(2) 0.028(3) -0.0036(18) -0.001(2) 0.000(2)
C4 0.026(3) 0.029(2) 0.031(3) -0.0042(19) -0.008(2) -0.005(2)
C5 0.028(3) 0.035(3) 0.036(3) -0.002(2) -0.008(2) -0.008(2)
C6 0.027(3) 0.043(3) 0.051(3) 0.005(2) -0.007(3) -0.011(2)
C7 0.029(3) 0.047(3) 0.071(4) 0.001(3) -0.020(3) -0.007(3)
C8 0.047(4) 0.039(3) 0.048(3) 0.006(2) -0.025(3) -0.003(3)
C9 0.034(3) 0.032(3) 0.030(3) 0.0002(19) -0.013(2) -0.009(2)
C10 0.046(3) 0.035(3) 0.029(3) 0.000(2) -0.016(2) -0.002(2)
C11 0.085(5) 0.044(3) 0.033(3) 0.001(2) -0.014(3) -0.006(3)
C12 0.058(4) 0.043(3) 0.055(4) 0.010(3) -0.018(3) -0.006(3)
C13 0.026(3) 0.050(3) 0.033(3) 0.005(2) -0.008(2) -0.005(2)
C14 0.072(5) 0.064(4) 0.035(3) 0.007(3) -0.016(3) -0.031(3)
C15 0.038(3) 0.050(3) 0.049(3) 0.005(3) -0.010(3) -0.008(3)
C16 0.024(3) 0.025(2) 0.034(3) -0.0014(19) -0.003(2) -0.0043(19)
C17 0.026(3) 0.030(2) 0.037(3) -0.004(2) -0.006(2) 0.002(2)
C18 0.034(3) 0.037(3) 0.048(3) 0.001(2) -0.016(3) -0.005(2)
C19 0.027(3) 0.044(3) 0.058(4) 0.000(3) -0.009(3) -0.013(2)
C20 0.038(3) 0.047(3) 0.040(3) -0.005(2) 0.004(3) -0.015(3)
C21 0.029(3) 0.033(3) 0.036(3) -0.006(2) 0.003(2) -0.003(2)
C22 0.044(3) 0.043(3) 0.029(3) -0.006(2) 0.004(2) -0.016(2)
C23 0.121(7) 0.057(4) 0.058(4) 0.009(3) -0.050(4) -0.030(4)
C24 0.056(4) 0.094(5) 0.053(4) -0.031(4) 0.004(3) -0.022(4)
C25 0.031(3) 0.035(3) 0.038(3) 0.006(2) -0.016(2) -0.011(2)
C26 0.042(3) 0.050(3) 0.037(3) 0.002(2) -0.014(3) -0.005(3)
C27 0.051(4) 0.044(3) 0.049(3) 0.003(2) -0.025(3) -0.003(3)
C28 0.020(2) 0.029(2) 0.029(2) -0.0056(18) -0.0077(19) -0.0061(19)
C29 0.020(2) 0.025(2) 0.030(2) -0.0075(18) -0.0048(19) -0.0003(18)
C30 0.018(2) 0.029(2) 0.032(3) -0.0079(19) -0.005(2) -0.0062(19)
C31 0.021(2) 0.032(2) 0.025(2) -0.0063(18) -0.0031(19) -0.0098(19)
C32 0.028(3) 0.040(3) 0.024(2) -0.0075(19) -0.007(2) -0.008(2)
C33 0.026(3) 0.047(3) 0.029(3) 0.004(2) -0.009(2) -0.006(2)
C34 0.026(3) 0.035(3) 0.043(3) 0.006(2) -0.015(2) -0.006(2)
C35 0.018(2) 0.033(3) 0.036(3) -0.001(2) -0.003(2) -0.006(2)
C36 0.019(2) 0.030(2) 0.029(2) -0.0028(18) -0.0038(19) -0.0083(19)
Au2 0.02173(10) 0.02543(10) 0.01898(9) 0.00222(6) -0.00559(7) -0.00544(7)
N4 0.018(2) 0.0256(19) 0.0225(19) 0.0021(14) -0.0054(15) -0.0053(15)
N5 0.021(2) 0.0278(19) 0.0182(18) 0.0036(14) -0.0051(15) -0.0071(15)
N6 0.027(2) 0.0260(19) 0.0209(19) 0.0013(14) -0.0094(16) -0.0036(16)
C41 0.023(3) 0.023(2) 0.023(2) 0.0008(17) -0.0051(19) -0.0070(18)
C42 0.026(3) 0.033(2) 0.021(2) 0.0037(18) -0.009(2) -0.003(2)
C43 0.028(3) 0.034(3) 0.028(2) 0.0010(19) -0.014(2) -0.004(2)
C44 0.022(3) 0.036(3) 0.024(2) 0.0039(19) -0.008(2) -0.007(2)
C45 0.027(3) 0.032(2) 0.025(2) 0.0011(18) -0.011(2) -0.005(2)
C46 0.027(3) 0.036(3) 0.027(2) -0.0031(19) -0.006(2) -0.003(2)
C47 0.024(3) 0.038(3) 0.027(2) 0.0021(19) 0.000(2) -0.007(2)
C48 0.026(3) 0.032(3) 0.036(3) 0.003(2) -0.008(2) -0.011(2)
C49 0.020(2) 0.033(3) 0.029(2) -0.0019(19) -0.007(2) -0.0059(19)
C50 0.026(3) 0.033(3) 0.036(3) -0.008(2) 0.002(2) -0.011(2)
C51 0.059(4) 0.040(3) 0.049(3) -0.011(3) -0.011(3) 0.011(3)
C52 0.057(4) 0.058(4) 0.049(4) -0.022(3) -0.017(3) 0.006(3)
C53 0.032(3) 0.033(3) 0.033(3) -0.003(2) -0.003(2) -0.007(2)
C54 0.040(3) 0.039(3) 0.055(4) -0.008(2) -0.019(3) -0.009(2)
C55 0.042(3) 0.038(3) 0.065(4) -0.004(3) -0.021(3) -0.004(3)
C56 0.021(2) 0.030(2) 0.023(2) 0.0049(17) -0.0093(19) -0.0097(19)
C57 0.024(3) 0.035(3) 0.031(3) -0.0017(19) -0.003(2) -0.010(2)
C58 0.033(3) 0.048(3) 0.043(3) -0.009(2) -0.009(2) -0.019(2)
C59 0.022(3) 0.056(3) 0.048(3) -0.015(3) -0.006(2) -0.002(2)
C60 0.026(3) 0.042(3) 0.039(3) -0.011(2) -0.003(2) -0.004(2)
C61 0.027(3) 0.034(3) 0.023(2) -0.0001(18) -0.005(2) -0.004(2)
C62 0.029(3) 0.035(3) 0.037(3) -0.006(2) -0.007(2) -0.005(2)
C63 0.038(3) 0.049(3) 0.038(3) -0.011(2) -0.010(2) -0.005(2)
C64 0.063(4) 0.038(3) 0.043(3) -0.006(2) -0.009(3) -0.009(3)
C65 0.024(3) 0.039(3) 0.056(3) -0.012(2) -0.006(2) -0.009(2)
C66 0.051(4) 0.041(3) 0.088(5) -0.004(3) -0.019(4) -0.009(3)
C67 0.037(3) 0.067(4) 0.062(4) -0.032(3) -0.003(3) -0.014(3)
C68 0.039(3) 0.024(2) 0.026(2) 0.0011(18) -0.006(2) -0.007(2)
C69 0.026(3) 0.023(2) 0.019(2) -0.0027(16) -0.0034(19) -0.0037(18)
C70 0.025(3) 0.022(2) 0.020(2) -0.0018(16) -0.0070(19) -0.0030(18)
C71 0.027(3) 0.026(2) 0.020(2) -0.0011(17) -0.0089(19) 0.0011(19)
C72 0.021(2) 0.020(2) 0.023(2) -0.0034(16) -0.0062(19) -0.0002(17)
C73 0.025(3) 0.020(2) 0.025(2) -0.0029(17) -0.0051(19) -0.0039(18)
C74 0.028(3) 0.029(2) 0.034(3) 0.0057(19) -0.008(2) -0.006(2)
C75 0.025(3) 0.036(3) 0.047(3) 0.003(2) -0.009(2) -0.006(2)
C76 0.027(3) 0.039(3) 0.032(3) 0.000(2) 0.003(2) -0.010(2)
O1 0.112(5) 0.070(3) 0.093(4) 0.008(3) -0.060(3) -0.025(3)
C77 0.071(5) 0.052(4) 0.067(4) -0.005(3) -0.026(4) 0.003(3)
C78 0.052(4) 0.055(4) 0.067(4) -0.024(3) 0.005(3) -0.011(3)
C79 0.045(4) 0.092(5) 0.036(3) 0.001(3) -0.006(3) -0.002(3)
C80 0.076(5) 0.049(4) 0.068(4) 0.018(3) -0.027(4) -0.022(3)
O2 0.051(2) 0.053(2) 0.079(3) -0.001(2) -0.026(2) -0.0065(19)
C37 0.045(3) 0.059(3) 0.051(3) 0.012(3) -0.019(3) -0.009(2)
C38 0.093(5) 0.045(3) 0.119(6) 0.002(3) -0.059(5) -0.005(3)
C40 0.067(4) 0.068(4) 0.135(7) 0.023(4) -0.028(5) -0.027(3)
C39A 0.091(5) 0.066(5) 0.127(11) 0.033(6) -0.066(6) -0.036(4)
C39B 0.091(5) 0.066(5) 0.127(11) 0.033(6) -0.066(6) -0.036(4)

loop_
_atom_type_symbol
_atom_type_description
_atom_type_scat_dispersion_real
_atom_type_scat_dispersion_imag
_atom_type_scat_source
C C 0.0033 0.0016 'International Tables Vol C Tables 4.2.6.8 and 6.1.1.4'
H H 0.0000 0.0000 'International Tables Vol C Tables 4.2.6.8 and 6.1.1.4'
Au Au -2.0133 8.8022 'International Tables Vol C Tables 4.2.6.8 and 6.1.1.4'
N N 0.0061 0.0033 'International Tables Vol C Tables 4.2.6.8 and 6.1.1.4'
O O 0.0106 0.0060 'International Tables Vol C Tables 4.2.6.8 and 6.1.1.4'

loop_
_exptl_crystal_face_index_h
_exptl_crystal_face_index_k
_exptl_crystal_face_index_l
_exptl_crystal_face_perp_dist
5 -15 -14 0.0869
-5 15 14 0.0869
15 10 -7 0.1431
16 -1 18 0.0811
-16 1 -18 0.0811
2 20 9 0.0705
-2 -20 -9 0.0705
2 -7 25 0.0623
-2 -10 22 0.0779

loop_
_geom_angle_atom_site_label_1
_geom_angle_atom_site_label_2
_geom_angle_atom_site_label_3
_geom_angle
_geom_angle_site_symmetry_1
_geom_angle_site_symmetry_3
_geom_angle_publ_flag
C1 Au1 N3 174.42(17) . . ?
C1 N1 C3 110.4(4) . . ?
C1 N1 C16 124.7(4) . . ?
C3 N1 C16 123.7(4) . . ?
C1 N2 C2 110.9(4) . . ?
C1 N2 C4 123.4(3) . . ?
C2 N2 C4 125.5(4) . . ?
C30 N3 Au1 123.3(3) . . ?
C31 N3 Au1 129.8(3) . . ?
C31 N3 C30 106.7(3) . . ?
N1 C1 Au1 131.4(3) . . ?
N2 C1 Au1 123.8(3) . . ?
N2 C1 N1 104.8(4) . . ?
N2 C2 H2 126.6 . . ?
C3 C2 N2 106.7(4) . . ?
C3 C2 H2 126.6 . . ?
N1 C3 H3 126.4 . . ?
C2 C3 N1 107.2(4) . . ?
C2 C3 H3 126.4 . . ?
C5 C4 N2 118.3(4) . . ?
C5 C4 C9 123.9(4) . . ?
C9 C4 N2 117.8(4) . . ?
C4 C5 C13 122.1(4) . . ?
C6 C5 C4 116.7(4) . . ?
C6 C5 C13 121.2(4) . . ?
C5 C6 H6 119.3 . . ?
C7 C6 C5 121.5(5) . . ?
C7 C6 H6 119.3 . . ?
C6 C7 H7 120.1 . . ?
C6 C7 C8 119.7(5) . . ?
C8 C7 H7 120.1 . . ?
C7 C8 H8 119.3 . . ?
C7 C8 C9 121.4(5) . . ?
C9 C8 H8 119.3 . . ?
C4 C9 C10 122.1(4) . . ?
C8 C9 C4 116.7(5) . . ?
C8 C9 C10 121.2(4) . . ?
C9 C10 H10 107.6 . . ?
C9 C10 C11 109.6(4) . . ?
C11 C10 H10 107.6 . . ?
C12 C10 C9 113.6(4) . . ?
C12 C10 H10 107.6 . . ?
C12 C10 C11 110.6(4) . . ?
C10 C11 H11A 109.5 . . ?
C10 C11 H11B 109.5 . . ?
C10 C11 H11C 109.5 . . ?
H11A C11 H11B 109.5 . . ?
H11A C11 H11C 109.5 . . ?
H11B C11 H11C 109.5 . . ?
C10 C12 H12A 109.5 . . ?
C10 C12 H12B 109.5 . . ?
C10 C12 H12C 109.5 . . ?
H12A C12 H12B 109.5 . . ?
H12A C12 H12C 109.5 . . ?
H12B C12 H12C 109.5 . . ?
C5 C13 H13 107.7 . . ?
C5 C13 C14 109.6(4) . . ?
C5 C13 C15 113.0(4) . . ?
C14 C13 H13 107.7 . . ?
C15 C13 H13 107.7 . . ?
C15 C13 C14 110.9(4) . . ?
C13 C14 H14A 109.5 . . ?
C13 C14 H14B 109.5 . . ?
C13 C14 H14C 109.5 . . ?
H14A C14 H14B 109.5 . . ?
H14A C14 H14C 109.5 . . ?
H14B C14 H14C 109.5 . . ?
C13 C15 H15A 109.5 . . ?
C13 C15 H15B 109.5 . . ?
C13 C15 H15C 109.5 . . ?
H15A C15 H15B 109.5 . . ?
H15A C15 H15C 109.5 . . ?
H15B C15 H15C 109.5 . . ?
C17 C16 N1 120.3(4) . . ?
C21 C16 N1 116.3(4) . . ?
C21 C16 C17 123.3(4) . . ?
C16 C17 C25 122.7(4) . . ?
C18 C17 C16 116.8(5) . . ?
C18 C17 C25 120.5(4) . . ?
C17 C18 H18 119.5 . . ?
C19 C18 C17 121.0(5) . . ?
C19 C18 H18 119.5 . . ?
C18 C19 H19 119.7 . . ?
C20 C19 C18 120.6(5) . . ?
C20 C19 H19 119.7 . . ?
C19 C20 H20 119.0 . . ?
C19 C20 C21 122.0(5) . . ?
C21 C20 H20 119.0 . . ?
C16 C21 C22 122.4(5) . . ?
C20 C21 C16 116.2(5) . . ?
C20 C21 C22 121.4(5) . . ?
C21 C22 H22 107.3 . . ?
C21 C22 C23 110.8(4) . . ?
C21 C22 C24 113.1(5) . . ?
C23 C22 H22 107.3 . . ?
C24 C22 H22 107.3 . . ?
C24 C22 C23 110.8(5) . . ?
C22 C23 H23A 109.5 . . ?
C22 C23 H23B 109.5 . . ?
C22 C23 H23C 109.5 . . ?
H23A C23 H23B 109.5 . . ?
H23A C23 H23C 109.5 . . ?
H23B C23 H23C 109.5 . . ?
C22 C24 H24A 109.5 . . ?
C22 C24 H24B 109.5 . . ?
C22 C24 H24C 109.5 . . ?
H24A C24 H24B 109.5 . . ?
H24A C24 H24C 109.5 . . ?
H24B C24 H24C 109.5 . . ?
C17 C25 H25 108.5 . . ?
C17 C25 C26 110.6(4) . . ?
C17 C25 C27 112.1(4) . . ?
C26 C25 H25 108.5 . . ?
C27 C25 H25 108.5 . . ?
C27 C25 C26 108.6(4) . . ?
C25 C26 H26A 109.5 . . ?
C25 C26 H26B 109.5 . . ?
C25 C26 H26C 109.5 . . ?
H26A C26 H26B 109.5 . . ?
H26A C26 H26C 109.5 . . ?
H26B C26 H26C 109.5 . . ?
C25 C27 H27A 109.5 . . ?
C25 C27 H27B 109.5 . . ?
C25 C27 H27C 109.5 . . ?
H27A C27 H27B 109.5 . . ?
H27A C27 H27C 109.5 . . ?
H27B C27 H27C 109.5 . . ?
C29 C28 C30 120.7(4) . 2_755 ?
C29 C28 C36 133.8(4) . 2_755 ?
C30 C28 C36 105.5(4) 2_755 2_755 ?
C28 C29 H29 121.1 . . ?
C30 C29 C28 117.8(4) . . ?
C30 C29 H29 121.1 . . ?
N3 C30 C28 110.5(4) . 2_755 ?
C29 C30 N3 128.1(4) . . ?
C29 C30 C28 121.4(4) . 2_755 ?
N3 C31 C32 129.1(4) . . ?
N3 C31 C36 111.4(4) . . ?
C32 C31 C36 119.5(4) . . ?
C31 C32 H32 120.3 . . ?
C33 C32 C31 119.3(4) . . ?
C33 C32 H32 120.3 . . ?
C32 C33 H33 119.2 . . ?
C32 C33 C34 121.6(4) . . ?
C34 C33 H33 119.2 . . ?
C33 C34 H34 120.0 . . ?
C33 C34 C35 120.0(4) . . ?
C35 C34 H34 120.0 . . ?
C34 C35 H35 120.4 . . ?
C36 C35 C34 119.3(4) . . ?
C36 C35 H35 120.4 . . ?
C31 C36 C28 105.9(4) . 2_755 ?
C35 C36 C28 133.7(4) . 2_755 ?
C35 C36 C31 120.3(4) . . ?
C41 Au2 N6 178.29(15) . . ?
C41 N4 C43 111.0(4) . . ?
C41 N4 C44 123.2(3) . . ?
C43 N4 C44 125.8(4) . . ?
C41 N5 C42 110.6(4) . . ?
C41 N5 C56 122.6(3) . . ?
C42 N5 C56 126.8(4) . . ?
C69 N6 Au2 127.2(3) . . ?
C69 N6 C70 107.3(3) . . ?
C70 N6 Au2 125.3(3) . . ?
N4 C41 Au2 128.4(3) . . ?
N4 C41 N5 105.1(4) . . ?
N5 C41 Au2 126.5(3) . . ?
N5 C42 H42 126.6 . . ?
C43 C42 N5 106.9(4) . . ?
C43 C42 H42 126.6 . . ?
N4 C43 H43 126.7 . . ?
C42 C43 N4 106.5(4) . . ?
C42 C43 H43 126.7 . . ?
C45 C44 N4 117.7(4) . . ?
C45 C44 C49 123.8(4) . . ?
C49 C44 N4 118.5(4) . . ?
C44 C45 C46 116.5(4) . . ?
C44 C45 C53 122.7(4) . . ?
C46 C45 C53 120.8(4) . . ?
C45 C46 H46 119.4 . . ?
C47 C46 C45 121.3(4) . . ?
C47 C46 H46 119.4 . . ?
C46 C47 H47 119.6 . . ?
C46 C47 C48 120.7(4) . . ?
C48 C47 H47 119.6 . . ?
C47 C48 H48 119.6 . . ?
C47 C48 C49 120.8(4) . . ?
C49 C48 H48 119.6 . . ?
C44 C49 C50 123.1(4) . . ?
C48 C49 C44 116.8(4) . . ?
C48 C49 C50 120.1(4) . . ?
C49 C50 H50 107.7 . . ?
C49 C50 C51 112.0(4) . . ?
C51 C50 H50 107.7 . . ?
C52 C50 C49 110.7(4) . . ?
C52 C50 H50 107.7 . . ?
C52 C50 C51 110.9(4) . . ?
C50 C51 H51A 109.5 . . ?
C50 C51 H51B 109.5 . . ?
C50 C51 H51C 109.5 . . ?
H51A C51 H51B 109.5 . . ?
H51A C51 H51C 109.5 . . ?
H51B C51 H51C 109.5 . . ?
C50 C52 H52A 109.5 . . ?
C50 C52 H52B 109.5 . . ?
C50 C52 H52C 109.5 . . ?
H52A C52 H52B 109.5 . . ?
H52A C52 H52C 109.5 . . ?
H52B C52 H52C 109.5 . . ?
C45 C53 H53 107.5 . . ?
C45 C53 C54 109.4(4) . . ?
C54 C53 H53 107.5 . . ?
C55 C53 C45 113.5(4) . . ?
C55 C53 H53 107.5 . . ?
C55 C53 C54 111.2(4) . . ?
C53 C54 H54A 109.5 . . ?
C53 C54 H54B 109.5 . . ?
C53 C54 H54C 109.5 . . ?
H54A C54 H54B 109.5 . . ?
H54A C54 H54C 109.5 . . ?
H54B C54 H54C 109.5 . . ?
C53 C55 H55A 109.5 . . ?
C53 C55 H55B 109.5 . . ?
C53 C55 H55C 109.5 . . ?
H55A C55 H55B 109.5 . . ?
H55A C55 H55C 109.5 . . ?
H55B C55 H55C 109.5 . . ?
C57 C56 N5 118.2(4) . . ?
C61 C56 N5 118.4(4) . . ?
C61 C56 C57 123.4(4) . . ?
C56 C57 C65 122.4(4) . . ?
C58 C57 C56 117.1(4) . . ?
C58 C57 C65 120.5(4) . . ?
C57 C58 H58 119.5 . . ?
C59 C58 C57 120.9(5) . . ?
C59 C58 H58 119.5 . . ?
C58 C59 H59 119.6 . . ?
C60 C59 C58 120.8(5) . . ?
C60 C59 H59 119.6 . . ?
C59 C60 H60 119.4 . . ?
C59 C60 C61 121.2(4) . . ?
C61 C60 H60 119.4 . . ?
C56 C61 C62 122.3(4) . . ?
C60 C61 C56 116.6(4) . . ?
C60 C61 C62 121.0(4) . . ?
C61 C62 H62 107.8 . . ?
C61 C62 C63 113.5(4) . . ?
C61 C62 C64 109.7(4) . . ?
C63 C62 H62 107.8 . . ?
C63 C62 C64 109.9(4) . . ?
C64 C62 H62 107.8 . . ?
C62 C63 H63A 109.5 . . ?
C62 C63 H63B 109.5 . . ?
C62 C63 H63C 109.5 . . ?
H63A C63 H63B 109.5 . . ?
H63A C63 H63C 109.5 . . ?
H63B C63 H63C 109.5 . . ?
C62 C64 H64A 109.5 . . ?
C62 C64 H64B 109.5 . . ?
C62 C64 H64C 109.5 . . ?
H64A C64 H64B 109.5 . . ?
H64A C64 H64C 109.5 . . ?
H64B C64 H64C 109.5 . . ?
C57 C65 H65 108.0 . . ?
C57 C65 C66 110.0(5) . . ?
C57 C65 C67 111.2(4) . . ?
C66 C65 H65 108.0 . . ?
C66 C65 C67 111.5(4) . . ?
C67 C65 H65 108.0 . . ?
C65 C66 H66A 109.5 . . ?
C65 C66 H66B 109.5 . . ?
C65 C66 H66C 109.5 . . ?
H66A C66 H66B 109.5 . . ?
H66A C66 H66C 109.5 . . ?
H66B C66 H66C 109.5 . . ?
C65 C67 H67A 109.5 . . ?
C65 C67 H67B 109.5 . . ?
C65 C67 H67C 109.5 . . ?
H67A C67 H67B 109.5 . . ?
H67A C67 H67C 109.5 . . ?
H67B C67 H67C 109.5 . . ?
C69 C68 H68 120.6 . . ?
C76 C68 H68 120.6 2_666 . ?
C76 C68 C69 118.8(4) 2_666 . ?
N6 C69 C68 128.6(4) . . ?
N6 C69 C73 110.7(4) . 2_666 ?
C68 C69 C73 120.7(4) . 2_666 ?
N6 C70 C72 109.7(4) . 2_666 ?
C71 C70 N6 128.7(4) . . ?
C71 C70 C72 121.7(4) . 2_666 ?
C70 C71 H71 121.0 . . ?
C70 C71 C72 117.9(4) . . ?
C72 C71 H71 121.0 . . ?
C71 C72 C70 120.4(4) . 2_666 ?
C71 C72 C73 133.9(4) . . ?
C73 C72 C70 105.6(4) . 2_666 ?
C69 C73 C72 106.8(4) 2_666 . ?
C74 C73 C69 119.4(4) . 2_666 ?
C74 C73 C72 133.7(4) . . ?
C73 C74 H74 120.5 . . ?
C75 C74 C73 119.1(4) . . ?
C75 C74 H74 120.5 . . ?
C74 C75 H75 119.5 . . ?
C74 C75 C76 121.1(5) . . ?
C76 C75 H75 119.5 . . ?
C68 C76 C75 120.9(5) 2_666 . ?
C68 C76 H76 119.5 2_666 . ?
C75 C76 H76 119.5 . . ?
C77 O1 C80 107.8(5) . . ?
O1 C77 H77A 110.1 . . ?
O1 C77 H77B 110.1 . . ?
O1 C77 C78 108.0(5) . . ?
H77A C77 H77B 108.4 . . ?
C78 C77 H77A 110.1 . . ?
C78 C77 H77B 110.1 . . ?
C77 C78 H78A 110.9 . . ?
C77 C78 H78B 110.9 . . ?
C77 C78 C79 104.2(4) . . ?
H78A C78 H78B 108.9 . . ?
C79 C78 H78A 110.9 . . ?
C79 C78 H78B 110.9 . . ?
C78 C79 H79A 111.8 . . ?
C78 C79 H79B 111.8 . . ?
H79A C79 H79B 109.6 . . ?
C80 C79 C78 99.6(5) . . ?
C80 C79 H79A 111.8 . . ?
C80 C79 H79B 111.8 . . ?
O1 C80 C79 104.6(5) . . ?
O1 C80 H80A 110.8 . . ?
O1 C80 H80B 110.8 . . ?
C79 C80 H80A 110.8 . . ?
C79 C80 H80B 110.8 . . ?
H80A C80 H80B 108.9 . . ?
C37 O2 C38 108.0(4) . . ?
O2 C37 H37A 109.8 . . ?
O2 C37 H37B 109.8 . . ?
O2 C37 C40 109.4(4) . . ?
H37A C37 H37B 108.2 . . ?
C40 C37 H37A 109.8 . . ?
C40 C37 H37B 109.8 . . ?
O2 C38 H38A 110.6 . . ?
O2 C38 H38B 110.6 . . ?
O2 C38 H38C 111.1 . . ?
O2 C38 H38D 111.1 . . ?
O2 C38 C39B 103.4(6) . . ?
H38A C38 H38B 108.7 . . ?
H38C C38 H38D 109.0 . . ?
C39A C38 O2 105.6(6) . . ?
C39A C38 H38A 110.6 . . ?
C39A C38 H38B 110.6 . . ?
C39B C38 H38C 111.1 . . ?
C39B C38 H38D 111.1 . . ?
C37 C40 H40A 111.6 . . ?
C37 C40 H40B 111.6 . . ?
C37 C40 H40C 112.0 . . ?
C37 C40 H40D 112.0 . . ?
H40A C40 H40B 109.4 . . ?
H40C C40 H40D 109.6 . . ?
C39A C40 C37 100.9(6) . . ?
C39A C40 H40A 111.6 . . ?
C39A C40 H40B 111.6 . . ?
C39B C40 C37 99.0(6) . . ?
C39B C40 H40C 112.0 . . ?
C39B C40 H40D 112.0 . . ?
C38 C39A C40 109.5(7) . . ?
C38 C39A H39A 109.8 . . ?
C38 C39A H39B 109.8 . . ?
C40 C39A H39A 109.8 . . ?
C40 C39A H39B 109.8 . . ?
H39A C39A H39B 108.2 . . ?
C38 C39B H39C 110.3 . . ?
C38 C39B H39D 110.3 . . ?
C40 C39B C38 107.2(7) . . ?
C40 C39B H39C 110.3 . . ?
C40 C39B H39D 110.3 . . ?
H39C C39B H39D 108.5 . . ?

loop_
_geom_bond_atom_site_label_1
_geom_bond_atom_site_label_2
_geom_bond_distance
_geom_bond_site_symmetry_2
_geom_bond_publ_flag
Au1 N3 2.005(3) . ?
Au1 C1 1.977(4) . ?
N1 C1 1.358(6) . ?
N1 C3 1.392(5) . ?
N1 C16 1.446(6) . ?
N2 C1 1.354(5) . ?
N2 C2 1.389(5) . ?
N2 C4 1.444(6) . ?
N3 C30 1.393(6) . ?
N3 C31 1.370(6) . ?
C2 H2 0.9500 . ?
C2 C3 1.336(7) . ?
C3 H3 0.9500 . ?
C4 C5 1.398(7) . ?
C4 C9 1.402(6) . ?
C5 C6 1.396(7) . ?
C5 C13 1.512(6) . ?
C6 H6 0.9500 . ?
C6 C7 1.391(7) . ?
C7 H7 0.9500 . ?
C7 C8 1.391(8) . ?
C8 H8 0.9500 . ?
C8 C9 1.397(7) . ?
C9 C10 1.518(7) . ?
C10 H10 1.0000 . ?
C10 C11 1.523(7) . ?
C10 C12 1.517(7) . ?
C11 H11A 0.9800 . ?
C11 H11B 0.9800 . ?
C11 H11C 0.9800 . ?
C12 H12A 0.9800 . ?
C12 H12B 0.9800 . ?
C12 H12C 0.9800 . ?
C13 H13 1.0000 . ?
C13 C14 1.532(7) . ?
C13 C15 1.518(7) . ?
C14 H14A 0.9800 . ?
C14 H14B 0.9800 . ?
C14 H14C 0.9800 . ?
C15 H15A 0.9800 . ?
C15 H15B 0.9800 . ?
C15 H15C 0.9800 . ?
C16 C17 1.407(6) . ?
C16 C21 1.405(7) . ?
C17 C18 1.398(7) . ?
C17 C25 1.515(7) . ?
C18 H18 0.9500 . ?
C18 C19 1.380(7) . ?
C19 H19 0.9500 . ?
C19 C20 1.366(7) . ?
C20 H20 0.9500 . ?
C20 C21 1.398(7) . ?
C21 C22 1.507(7) . ?
C22 H22 1.0000 . ?
C22 C23 1.525(7) . ?
C22 C24 1.521(7) . ?
C23 H23A 0.9800 . ?
C23 H23B 0.9800 . ?
C23 H23C 0.9800 . ?
C24 H24A 0.9800 . ?
C24 H24B 0.9800 . ?
C24 H24C 0.9800 . ?
C25 H25 1.0000 . ?
C25 C26 1.535(7) . ?
C25 C27 1.534(6) . ?
C26 H26A 0.9800 . ?
C26 H26B 0.9800 . ?
C26 H26C 0.9800 . ?
C27 H27A 0.9800 . ?
C27 H27B 0.9800 . ?
C27 H27C 0.9800 . ?
C28 C29 1.391(6) . ?
C28 C30 1.439(6) 2_755 ?
C28 C36 1.442(6) 2_755 ?
C29 H29 0.9500 . ?
C29 C30 1.383(6) . ?
C31 C32 1.394(6) . ?
C31 C36 1.429(6) . ?
C32 H32 0.9500 . ?
C32 C33 1.381(6) . ?
C33 H33 0.9500 . ?
C33 C34 1.396(7) . ?
C34 H34 0.9500 . ?
C34 C35 1.396(7) . ?
C35 H35 0.9500 . ?
C35 C36 1.391(6) . ?
Au2 N6 2.004(3) . ?
Au2 C41 1.978(4) . ?
N4 C41 1.340(5) . ?
N4 C43 1.389(5) . ?
N4 C44 1.446(6) . ?
N5 C41 1.358(5) . ?
N5 C42 1.381(5) . ?
N5 C56 1.442(6) . ?
N6 C69 1.368(6) . ?
N6 C70 1.393(5) . ?
C42 H42 0.9500 . ?
C42 C43 1.347(7) . ?
C43 H43 0.9500 . ?
C44 C45 1.395(6) . ?
C44 C49 1.396(6) . ?
C45 C46 1.396(6) . ?
C45 C53 1.521(6) . ?
C46 H46 0.9500 . ?
C46 C47 1.371(6) . ?
C47 H47 0.9500 . ?
C47 C48 1.383(6) . ?
C48 H48 0.9500 . ?
C48 C49 1.392(6) . ?
C49 C50 1.514(6) . ?
C50 H50 1.0000 . ?
C50 C51 1.522(7) . ?
C50 C52 1.513(7) . ?
C51 H51A 0.9800 . ?
C51 H51B 0.9800 . ?
C51 H51C 0.9800 . ?
C52 H52A 0.9800 . ?
C52 H52B 0.9800 . ?
C52 H52C 0.9800 . ?
C53 H53 1.0000 . ?
C53 C54 1.545(7) . ?
C53 C55 1.514(7) . ?
C54 H54A 0.9800 . ?
C54 H54B 0.9800 . ?
C54 H54C 0.9800 . ?
C55 H55A 0.9800 . ?
C55 H55B 0.9800 . ?
C55 H55C 0.9800 . ?
C56 C57 1.401(6) . ?
C56 C61 1.398(6) . ?
C57 C58 1.387(7) . ?
C57 C65 1.512(6) . ?
C58 H58 0.9500 . ?
C58 C59 1.381(7) . ?
C59 H59 0.9500 . ?
C59 C60 1.370(7) . ?
C60 H60 0.9500 . ?
C60 C61 1.397(7) . ?
C61 C62 1.517(6) . ?
C62 H62 1.0000 . ?
C62 C63 1.522(6) . ?
C62 C64 1.539(7) . ?
C63 H63A 0.9800 . ?
C63 H63B 0.9800 . ?
C63 H63C 0.9800 . ?
C64 H64A 0.9800 . ?
C64 H64B 0.9800 . ?
C64 H64C 0.9800 . ?
C65 H65 1.0000 . ?
C65 C66 1.528(8) . ?
C65 C67 1.538(8) . ?
C66 H66A 0.9800 . ?
C66 H66B 0.9800 . ?
C66 H66C 0.9800 . ?
C67 H67A 0.9800 . ?
C67 H67B 0.9800 . ?
C67 H67C 0.9800 . ?
C68 H68 0.9500 . ?
C68 C69 1.399(6) . ?
C68 C76 1.384(7) 2_666 ?
C69 C73 1.420(6) 2_666 ?
C70 C71 1.380(6) . ?
C70 C72 1.439(6) 2_666 ?
C71 H71 0.9500 . ?
C71 C72 1.399(6) . ?
C72 C73 1.426(6) . ?
C73 C74 1.407(6) . ?
C74 H74 0.9500 . ?
C74 C75 1.383(7) . ?
C75 H75 0.9500 . ?
C75 C76 1.398(7) . ?
C76 H76 0.9500 . ?
O1 C77 1.415(7) . ?
O1 C80 1.443(7) . ?
C77 H77A 0.9900 . ?
C77 H77B 0.9900 . ?
C77 C78 1.461(8) . ?
C78 H78A 0.9900 . ?
C78 H78B 0.9900 . ?
C78 C79 1.550(8) . ?
C79 H79A 0.9900 . ?
C79 H79B 0.9900 . ?
C79 C80 1.485(8) . ?
C80 H80A 0.9900 . ?
C80 H80B 0.9900 . ?
O2 C37 1.411(6) . ?
O2 C38 1.513(7) . ?
C37 H37A 0.9900 . ?
C37 H37B 0.9900 . ?
C37 C40 1.596(8) . ?
C38 H38A 0.9900 . ?
C38 H38B 0.9900 . ?
C38 H38C 0.9900 . ?
C38 H38D 0.9900 . ?
C38 C39A 1.455(9) . ?
C38 C39B 1.519(9) . ?
C40 H40A 0.9900 . ?
C40 H40B 0.9900 . ?
C40 H40C 0.9900 . ?
C40 H40D 0.9900 . ?
C40 C39A 1.500(9) . ?
C40 C39B 1.478(8) . ?
C39A H39A 0.9900 . ?
C39A H39B 0.9900 . ?
C39B H39C 0.9900 . ?
C39B H39D 0.9900 . ?

loop_
_geom_torsion_atom_site_label_1
_geom_torsion_atom_site_label_2
_geom_torsion_atom_site_label_3
_geom_torsion_atom_site_label_4
_geom_torsion
_geom_torsion_site_symmetry_1
_geom_torsion_site_symmetry_2
_geom_torsion_site_symmetry_3
_geom_torsion_site_symmetry_4
_geom_torsion_publ_flag
Au1 N3 C30 C28 175.3(3) . . . 2_755 ?
Au1 N3 C30 C29 -4.2(6) . . . . ?
Au1 N3 C31 C32 7.9(7) . . . . ?
Au1 N3 C31 C36 -175.1(3) . . . . ?
N1 C16 C17 C18 -177.6(4) . . . . ?
N1 C16 C17 C25 4.2(6) . . . . ?
N1 C16 C21 C20 176.2(4) . . . . ?
N1 C16 C21 C22 -3.3(6) . . . . ?
N2 C2 C3 N1 -0.4(5) . . . . ?
N2 C4 C5 C6 -179.5(4) . . . . ?
N2 C4 C5 C13 -1.8(6) . . . . ?
N2 C4 C9 C8 179.3(4) . . . . ?
N2 C4 C9 C10 -2.0(6) . . . . ?
N3 C31 C32 C33 175.7(4) . . . . ?
N3 C31 C36 C28 0.4(5) . . . 2_755 ?
N3 C31 C36 C35 -177.9(4) . . . . ?
C1 N1 C3 C2 0.4(5) . . . . ?
C1 N1 C16 C17 -90.8(5) . . . . ?
C1 N1 C16 C21 89.8(5) . . . . ?
C1 N2 C2 C3 0.3(5) . . . . ?
C1 N2 C4 C5 105.9(5) . . . . ?
C1 N2 C4 C9 -73.3(5) . . . . ?
C2 N2 C1 Au1 178.6(3) . . . . ?
C2 N2 C1 N1 0.0(5) . . . . ?
C2 N2 C4 C5 -79.5(6) . . . . ?
C2 N2 C4 C9 101.3(5) . . . . ?
C3 N1 C1 Au1 -178.7(3) . . . . ?
C3 N1 C1 N2 -0.2(5) . . . . ?
C3 N1 C16 C17 103.1(5) . . . . ?
C3 N1 C16 C21 -76.4(5) . . . . ?
C4 N2 C1 Au1 -6.1(6) . . . . ?
C4 N2 C1 N1 175.2(4) . . . . ?
C4 N2 C2 C3 -174.9(4) . . . . ?
C4 C5 C6 C7 0.0(7) . . . . ?
C4 C5 C13 C14 -87.1(6) . . . . ?
C4 C5 C13 C15 148.6(5) . . . . ?
C4 C9 C10 C11 -81.2(6) . . . . ?
C4 C9 C10 C12 154.5(4) . . . . ?
C5 C4 C9 C8 0.1(7) . . . . ?
C5 C4 C9 C10 178.9(4) . . . . ?
C5 C6 C7 C8 0.5(8) . . . . ?
C6 C5 C13 C14 90.4(6) . . . . ?
C6 C5 C13 C15 -33.9(6) . . . . ?
C6 C7 C8 C9 -0.7(8) . . . . ?
C7 C8 C9 C4 0.4(7) . . . . ?
C7 C8 C9 C10 -178.4(5) . . . . ?
C8 C9 C10 C11 97.5(5) . . . . ?
C8 C9 C10 C12 -26.8(6) . . . . ?
C9 C4 C5 C6 -0.3(7) . . . . ?
C9 C4 C5 C13 177.3(4) . . . . ?
C13 C5 C6 C7 -177.7(5) . . . . ?
C16 N1 C1 Au1 13.5(7) . . . . ?
C16 N1 C1 N2 -167.9(4) . . . . ?
C16 N1 C3 C2 168.3(4) . . . . ?
C16 C17 C18 C19 0.9(7) . . . . ?
C16 C17 C25 C26 105.6(5) . . . . ?
C16 C17 C25 C27 -133.0(5) . . . . ?
C16 C21 C22 C23 -121.0(6) . . . . ?
C16 C21 C22 C24 114.0(6) . . . . ?
C17 C16 C21 C20 -3.3(7) . . . . ?
C17 C16 C21 C22 177.3(4) . . . . ?
C17 C18 C19 C20 -1.9(8) . . . . ?
C18 C17 C25 C26 -72.4(6) . . . . ?
C18 C17 C25 C27 48.9(6) . . . . ?
C18 C19 C20 C21 0.3(8) . . . . ?
C19 C20 C21 C16 2.2(7) . . . . ?
C19 C20 C21 C22 -178.3(5) . . . . ?
C20 C21 C22 C23 59.6(7) . . . . ?
C20 C21 C22 C24 -65.4(6) . . . . ?
C21 C16 C17 C18 1.8(7) . . . . ?
C21 C16 C17 C25 -176.3(4) . . . . ?
C25 C17 C18 C19 179.1(4) . . . . ?
C28 C29 C30 N3 179.6(4) . . . . ?
C28 C29 C30 C28 0.1(7) . . . 2_755 ?
C30 N3 C31 C32 -177.4(5) . . . . ?
C30 N3 C31 C36 -0.4(5) . . . . ?
C30 C28 C29 C30 -0.1(7) 2_755 . . . ?
C31 N3 C30 C28 0.2(5) . . . 2_755 ?
C31 N3 C30 C29 -179.3(4) . . . . ?
C31 C32 C33 C34 2.0(7) . . . . ?
C32 C31 C36 C28 177.8(4) . . . 2_755 ?
C32 C31 C36 C35 -0.6(7) . . . . ?
C32 C33 C34 C35 -1.2(7) . . . . ?
C33 C34 C35 C36 -0.5(7) . . . . ?
C34 C35 C36 C28 -176.4(5) . . . 2_755 ?
C34 C35 C36 C31 1.4(7) . . . . ?
C36 C28 C29 C30 179.6(5) 2_755 . . . ?
C36 C31 C32 C33 -1.1(7) . . . . ?
Au2 N6 C69 C68 2.1(6) . . . . ?
Au2 N6 C69 C73 -175.3(3) . . . 2_666 ?
Au2 N6 C70 C71 -5.1(6) . . . . ?
Au2 N6 C70 C72 175.2(3) . . . 2_666 ?
N4 C44 C45 C46 179.1(4) . . . . ?
N4 C44 C45 C53 -3.8(6) . . . . ?
N4 C44 C49 C48 -179.0(4) . . . . ?
N4 C44 C49 C50 -0.6(6) . . . . ?
N5 C42 C43 N4 0.3(5) . . . . ?
N5 C56 C57 C58 177.6(4) . . . . ?
N5 C56 C57 C65 -3.1(7) . . . . ?
N5 C56 C61 C60 -178.2(4) . . . . ?
N5 C56 C61 C62 -2.2(6) . . . . ?
N6 C70 C71 C72 179.8(4) . . . . ?
C41 N4 C43 C42 -0.1(5) . . . . ?
C41 N4 C44 C45 98.2(5) . . . . ?
C41 N4 C44 C49 -80.4(5) . . . . ?
C41 N5 C42 C43 -0.4(5) . . . . ?
C41 N5 C56 C57 -82.7(5) . . . . ?
C41 N5 C56 C61 94.8(5) . . . . ?
C42 N5 C41 Au2 179.0(3) . . . . ?
C42 N5 C41 N4 0.3(5) . . . . ?
C42 N5 C56 C57 96.9(5) . . . . ?
C42 N5 C56 C61 -85.6(5) . . . . ?
C43 N4 C41 Au2 -178.8(3) . . . . ?
C43 N4 C41 N5 -0.1(4) . . . . ?
C43 N4 C44 C45 -81.9(5) . . . . ?
C43 N4 C44 C49 99.6(5) . . . . ?
C44 N4 C41 Au2 1.2(6) . . . . ?
C44 N4 C41 N5 179.9(3) . . . . ?
C44 N4 C43 C42 179.9(4) . . . . ?
C44 C45 C46 C47 0.2(7) . . . . ?
C44 C45 C53 C54 -96.8(5) . . . . ?
C44 C45 C53 C55 138.4(5) . . . . ?
C44 C49 C50 C51 131.2(5) . . . . ?
C44 C49 C50 C52 -104.5(5) . . . . ?
C45 C44 C49 C48 2.5(7) . . . . ?
C45 C44 C49 C50 -179.1(4) . . . . ?
C45 C46 C47 C48 1.9(7) . . . . ?
C46 C45 C53 C54 80.2(5) . . . . ?
C46 C45 C53 C55 -44.5(6) . . . . ?
C46 C47 C48 C49 -1.9(7) . . . . ?
C47 C48 C49 C44 -0.3(7) . . . . ?
C47 C48 C49 C50 -178.8(4) . . . . ?
C48 C49 C50 C51 -50.4(6) . . . . ?
C48 C49 C50 C52 73.9(6) . . . . ?
C49 C44 C45 C46 -2.4(7) . . . . ?
C49 C44 C45 C53 174.7(4) . . . . ?
C53 C45 C46 C47 -177.0(4) . . . . ?
C56 N5 C41 Au2 -1.3(6) . . . . ?
C56 N5 C41 N4 179.9(3) . . . . ?
C56 N5 C42 C43 180.0(4) . . . . ?
C56 C57 C58 C59 0.2(8) . . . . ?
C56 C57 C65 C66 -116.0(5) . . . . ?
C56 C57 C65 C67 120.1(5) . . . . ?
C56 C61 C62 C63 143.1(4) . . . . ?
C56 C61 C62 C64 -93.5(5) . . . . ?
C57 C56 C61 C60 -0.9(7) . . . . ?
C57 C56 C61 C62 175.2(4) . . . . ?
C57 C58 C59 C60 0.1(8) . . . . ?
C58 C57 C65 C66 63.2(6) . . . . ?
C58 C57 C65 C67 -60.7(6) . . . . ?
C58 C59 C60 C61 -0.7(8) . . . . ?
C59 C60 C61 C56 1.1(7) . . . . ?
C59 C60 C61 C62 -175.0(5) . . . . ?
C60 C61 C62 C63 -41.0(6) . . . . ?
C60 C61 C62 C64 82.4(6) . . . . ?
C61 C56 C57 C58 0.3(7) . . . . ?
C61 C56 C57 C65 179.5(4) . . . . ?
C65 C57 C58 C59 -179.1(5) . . . . ?
C69 N6 C70 C71 -179.6(4) . . . . ?
C69 N6 C70 C72 0.8(4) . . . 2_666 ?
C69 C73 C74 C75 1.0(6) 2_666 . . . ?
C70 N6 C69 C68 176.4(4) . . . . ?
C70 N6 C69 C73 -1.0(4) . . . 2_666 ?
C70 C71 C72 C70 0.6(6) . . . 2_666 ?
C70 C71 C72 C73 179.9(4) . . . . ?
C70 C72 C73 C69 0.4(4) 2_666 . . 2_666 ?
C70 C72 C73 C74 176.7(4) 2_666 . . . ?
C71 C72 C73 C69 -179.0(4) . . . 2_666 ?
C71 C72 C73 C74 -2.6(8) . . . . ?
C72 C70 C71 C72 -0.6(6) 2_666 . . . ?
C72 C73 C74 C75 -175.0(4) . . . . ?
C73 C74 C75 C76 -0.4(7) . . . . ?
C74 C75 C76 C68 -0.9(7) . . . 2_666 ?
C76 C68 C69 N6 -176.0(4) 2_666 . . . ?
C76 C68 C69 C73 1.2(6) 2_666 . . 2_666 ?
O1 C77 C78 C79 15.6(7) . . . . ?
C77 O1 C80 C79 -31.7(7) . . . . ?
C77 C78 C79 C80 -33.2(6) . . . . ?
C78 C79 C80 O1 39.1(6) . . . . ?
C80 O1 C77 C78 9.4(8) . . . . ?
O2 C37 C40 C39A -10.0(12) . . . . ?
O2 C37 C40 C39B 25.3(9) . . . . ?
O2 C38 C39A C40 -27.0(18) . . . . ?
O2 C38 C39B C40 33.8(12) . . . . ?
C37 O2 C38 C39A 19.7(12) . . . . ?
C37 O2 C38 C39B -16.2(9) . . . . ?
C37 C40 C39A C38 22.6(17) . . . . ?
C37 C40 C39B C38 -35.2(12) . . . . ?
C38 O2 C37 C40 -5.5(7) . . . . ?

loop_
_exptl_oxdiff_crystal_face_indexfrac_h
_exptl_oxdiff_crystal_face_indexfrac_k
_exptl_oxdiff_crystal_face_indexfrac_l
_exptl_oxdiff_crystal_face_x
_exptl_oxdiff_crystal_face_y
_exptl_oxdiff_crystal_face_z
5.3830 -14.7675 -14.0623 0.1239 0.5217 0.8441
-5.3830 14.7675 14.0623 -0.1239 -0.5217 -0.8441
14.8433 10.0750 -6.8043 0.2208 0.9219 -0.3182
16.3368 -0.6112 17.5353 -0.7848 0.6013 -0.1501
-16.3368 0.6112 -17.5353 0.7848 -0.6013 0.1501
2.4463 20.0929 9.4491 0.0261 -0.0186 -0.9995
-2.4463 -20.0929 -9.4491 -0.0261 0.0186 0.9995
2.1940 -7.2845 24.5190 -0.9584 -0.2848 0.0176
-1.9922 -9.5944 22.1043 -0.8698 -0.4735 0.1387
